data_4028102
loop_
_publ_author_name
'Manuel Schaffroth'
'Benjamin D. Lindner'
'Vladislav Vasilenko'
'Frank Rominger'
'U. H. F. Bunz'

_publ_section_title
;
 Alkynylated Diazadioxaacenes: Syntheses and Properties
;
_journal_name_full 'Journal of Organic Chemistry'
_journal_page_first 3142
_journal_page_last 3150
_journal_paper_doi 10.1021/jo400092r
_journal_volume 78
_journal_year 2013
_chemical_formula_sum 'C44 H52 N2 O2 Si2'
_chemical_formula_weight 697.06
_chemical_name_systematic
; 
 ? 
;
_space_group_IT_number 14
_symmetry_cell_setting monoclinic
_symmetry_space_group_name_Hall '-P 2yn'
_symmetry_space_group_name_H-M 'P 1 21/n 1'
_atom_sites_solution_hydrogens geom
_atom_sites_solution_primary direct
_atom_sites_solution_secondary difmap
_audit_creation_method SHELXL-97
_cell_angle_alpha 90.00
_cell_angle_beta 113.320(4)
_cell_angle_gamma 90.00
_cell_formula_units_Z 8
_cell_length_a 32.000(5)
_cell_length_b 7.9673(11)
_cell_length_c 34.764(4)
_cell_measurement_reflns_used 2147
_cell_measurement_temperature 200(2)
_cell_measurement_theta_max 20.98
_cell_measurement_theta_min 2.37
_cell_volume 8139(2)
_computing_cell_refinement 'Bruker SAINT'
_computing_data_collection 'Bruker APEX2'
_computing_data_reduction 'Bruker SAINT'
_computing_molecular_graphics 'Bruker SHELXTL'
_computing_publication_material 'Bruker SHELXTL'
_computing_structure_refinement 'SHELXL-97 (Sheldrick, 2008)'
_computing_structure_solution 'SHELXS-97 (Sheldrick, 2008)'
_diffrn_ambient_temperature 200(2)
_diffrn_measured_fraction_theta_full 0.999
_diffrn_measured_fraction_theta_max 0.999
_diffrn_measurement_device_type 'Bruker APEX-II Quazar'
_diffrn_measurement_method '\f and \w scans'
_diffrn_radiation_monochromator graphite
_diffrn_radiation_source 'fine-focus sealed tube'
_diffrn_radiation_type MoK\a
_diffrn_radiation_wavelength 0.71073
_diffrn_reflns_av_R_equivalents 0.0787
_diffrn_reflns_av_sigmaI/netI 0.1099
_diffrn_reflns_limit_h_max 28
_diffrn_reflns_limit_h_min -29
_diffrn_reflns_limit_k_max 7
_diffrn_reflns_limit_k_min -5
_diffrn_reflns_limit_l_max 32
_diffrn_reflns_limit_l_min -26
_diffrn_reflns_number 19411
_diffrn_reflns_theta_full 19.39
_diffrn_reflns_theta_max 19.39
_diffrn_reflns_theta_min 1.28
_exptl_absorpt_coefficient_mu 0.124
_exptl_absorpt_correction_T_max 0.9938
_exptl_absorpt_correction_T_min 0.9625
_exptl_absorpt_correction_type multi-scan
_exptl_crystal_colour colourless
_exptl_crystal_density_diffrn 1.138
_exptl_crystal_description needle
_exptl_crystal_F_000 2992
_exptl_crystal_size_max 0.31
_exptl_crystal_size_mid 0.06
_exptl_crystal_size_min 0.05
_refine_diff_density_max 0.229
_refine_diff_density_min -0.208
_refine_diff_density_rms 0.046
_refine_ls_extinction_method none
_refine_ls_goodness_of_fit_ref 1.001
_refine_ls_hydrogen_treatment constr
_refine_ls_matrix_type full
_refine_ls_number_parameters 929
_refine_ls_number_reflns 6973
_refine_ls_number_restraints 1521
_refine_ls_restrained_S_all 1.054
_refine_ls_R_factor_all 0.1337
_refine_ls_R_factor_gt 0.0643
_refine_ls_shift/su_max 0.000
_refine_ls_shift/su_mean 0.000
_refine_ls_structure_factor_coef Fsqd
_refine_ls_weighting_details 'calc w=1/[\s^2^(Fo^2^)+(0.0836P)^2^+0.0000P] where P=(Fo^2^+2Fc^2^)/3'
_refine_ls_weighting_scheme calc
_refine_ls_wR_factor_gt 0.1467
_refine_ls_wR_factor_ref 0.1770
_reflns_number_gt 3826
_reflns_number_total 6973
_reflns_threshold_expression >2sigma(I)
_cod_data_source_file jo400092r_si_007.cif
_cod_data_source_block mas8
_cod_original_cell_volume 8139.2(19)
_cod_database_code 4028102

loop_
_symmetry_equiv_pos_as_xyz
'x, y, z'
'-x+1/2, y+1/2, -z+1/2'
'-x, -y, -z'
'x-1/2, -y-1/2, z-1/2'

loop_
_atom_site_label
_atom_site_type_symbol
_atom_site_fract_x
_atom_site_fract_y
_atom_site_fract_z
_atom_site_U_iso_or_equiv
_atom_site_adp_type
_atom_site_occupancy
_atom_site_symmetry_multiplicity
_atom_site_calc_flag
_atom_site_refinement_flags
_atom_site_disorder_assembly
_atom_site_disorder_group
Si1_1 Si 0.05708(7) 0.1507(3) 0.89813(6) 0.0465(7) Uani 1 1 d DU . .
Si2_1 Si 0.34998(7) 0.1667(3) 1.22724(6) 0.0488(7) Uani 1 1 d DU . .
C1_1 C 0.1334(2) 0.0509(9) 0.9794(2) 0.043(2) Uani 1 1 d DU . .
C2_1 C 0.1023(2) 0.0695(9) 0.9458(2) 0.043(2) Uani 1 1 d DU . .
C3_1 C 0.2718(2) 0.0996(9) 1.1436(2) 0.042(2) Uani 1 1 d DU . .
C4_1 C 0.3015(2) 0.1194(9) 1.1780(2) 0.048(2) Uani 1 1 d DU . .
C11_1 C 0.1695(2) 0.0528(9) 1.0203(2) 0.0409(19) Uani 1 1 d DU . .
C12_1 C 0.1730(2) 0.1924(9) 1.0444(2) 0.043(2) Uani 1 1 d DU . .
O13_1 O 0.14210(16) 0.3210(7) 1.02712(13) 0.0519(15) Uani 1 1 d DU . .
C14_1 C 0.1434(2) 0.4580(10) 1.0515(2) 0.043(2) Uani 1 1 d DU . .
N15_1 N 0.1132(2) 0.5701(8) 1.03457(17) 0.0470(17) Uani 1 1 d DU . .
C16_1 C 0.1151(2) 0.7116(9) 1.0587(2) 0.042(2) Uani 1 1 d DU . .
C17_1 C 0.0847(2) 0.8402(9) 1.0417(2) 0.048(2) Uani 1 1 d DU . .
H17_1 H 0.0624 0.8294 1.0140 0.057 Uiso 1 1 calc R . .
C18_1 C 0.0861(3) 0.9852(10) 1.0641(2) 0.051(2) Uani 1 1 d DU . .
C19_1 C 0.0566(3) 1.1222(10) 1.0481(2) 0.061(2) Uani 1 1 d DU . .
H19_1 H 0.0336 1.1145 1.0206 0.073 Uiso 1 1 calc R . .
C20_1 C 0.0595(3) 1.2643(11) 1.0703(3) 0.068(3) Uani 1 1 d DU . .
H20_1 H 0.0389 1.3540 1.0584 0.082 Uiso 1 1 calc R . .
C21_1 C 0.0935(3) 1.2787(11) 1.1112(3) 0.072(3) Uani 1 1 d DU . .
H21_1 H 0.0959 1.3790 1.1267 0.086 Uiso 1 1 calc R . .
C22_1 C 0.1227(3) 1.1498(10) 1.1283(2) 0.062(2) Uani 1 1 d DU . .
H22_1 H 0.1450 1.1611 1.1561 0.074 Uiso 1 1 calc R . .
C23_1 C 0.1210(3) 0.9995(10) 1.1063(2) 0.049(2) Uani 1 1 d DU . .
C24_1 C 0.1514(3) 0.8679(10) 1.1227(2) 0.049(2) Uani 1 1 d DU . .
H24_1 H 0.1742 0.8777 1.1502 0.059 Uiso 1 1 calc R . .
C25_1 C 0.1495(2) 0.7250(9) 1.1003(2) 0.041(2) Uani 1 1 d DU . .
N26_1 N 0.18069(19) 0.5988(8) 1.11727(16) 0.0409(17) Uani 1 1 d DU . .
C27_1 C 0.1779(2) 0.4737(10) 1.0935(2) 0.041(2) Uani 1 1 d DU . .
O28_1 O 0.20940(16) 0.3487(7) 1.10942(13) 0.0510(14) Uani 1 1 d DU . .
C29_1 C 0.2066(2) 0.2067(9) 1.0854(2) 0.0409(19) Uani 1 1 d DU . .
C30_1 C 0.2374(2) 0.0809(9) 1.1022(2) 0.0397(19) Uani 1 1 d DU . .
C31_1 C 0.2353(2) -0.0678(9) 1.0784(2) 0.0385(19) Uani 1 1 d DU . .
C32_1 C 0.2655(2) -0.2019(10) 1.0942(2) 0.046(2) Uani 1 1 d DU . .
H32_1 H 0.2882 -0.1958 1.1218 0.055 Uiso 1 1 calc R . .
C33_1 C 0.2627(3) -0.3421(10) 1.0705(2) 0.054(2) Uani 1 1 d DU . .
H33_1 H 0.2839 -0.4308 1.0816 0.065 Uiso 1 1 calc R . .
C34_1 C 0.2289(3) -0.3558(10) 1.0300(2) 0.055(2) Uani 1 1 d DU . .
H34_1 H 0.2271 -0.4538 1.0139 0.066 Uiso 1 1 calc R . .
C35_1 C 0.1983(2) -0.2287(9) 1.0136(2) 0.046(2) Uani 1 1 d DU . .
H35_1 H 0.1752 -0.2392 0.9862 0.056 Uiso 1 1 calc R . .
C36_1 C 0.2009(2) -0.0828(9) 1.0370(2) 0.0380(19) Uani 1 1 d DU . .
C41_1 C 0.0854(3) 0.3222(10) 0.8802(2) 0.079(3) Uani 1 1 d DU . .
H41_1 H 0.1102 0.2561 0.8766 0.095 Uiso 1 1 calc R . .
C42_1 C 0.0625(3) 0.3841(12) 0.8387(2) 0.121(4) Uani 1 1 d DU . .
H42A_1 H 0.0464 0.2917 0.8202 0.181 Uiso 1 1 calc R . .
H42B_1 H 0.0848 0.4325 0.8290 0.181 Uiso 1 1 calc R . .
H42C_1 H 0.0406 0.4706 0.8384 0.181 Uiso 1 1 calc R . .
C43_1 C 0.1137(3) 0.4452(10) 0.9129(2) 0.087(3) Uani 1 1 d DU . .
H43A_1 H 0.1289 0.3870 0.9397 0.131 Uiso 1 1 calc R . .
H43B_1 H 0.0941 0.5338 0.9160 0.131 Uiso 1 1 calc R . .
H43C_1 H 0.1366 0.4950 0.9042 0.131 Uiso 1 1 calc R . .
C44_1 C 0.0358(3) -0.0232(9) 0.8588(2) 0.059(2) Uani 1 1 d DU . .
H44_1 H 0.0137 0.0282 0.8324 0.071 Uiso 1 1 calc R . .
C45_1 C 0.0100(3) -0.1585(10) 0.8715(3) 0.089(3) Uani 1 1 d DU . .
H45A_1 H -0.0146 -0.1066 0.8774 0.134 Uiso 1 1 calc R . .
H45B_1 H 0.0309 -0.2163 0.8967 0.134 Uiso 1 1 calc R . .
H45C_1 H -0.0028 -0.2396 0.8486 0.134 Uiso 1 1 calc R . .
C46_1 C 0.0740(3) -0.1006(10) 0.8486(2) 0.076(3) Uani 1 1 d DU . .
H46A_1 H 0.0896 -0.0120 0.8397 0.115 Uiso 1 1 calc R . .
H46B_1 H 0.0611 -0.1826 0.8259 0.115 Uiso 1 1 calc R . .
H46C_1 H 0.0959 -0.1567 0.8735 0.115 Uiso 1 1 calc R . .
C47_1 C 0.0105(2) 0.2227(9) 0.91409(19) 0.051(2) Uani 1 1 d DU . .
H47_1 H 0.0020 0.1220 0.9266 0.061 Uiso 1 1 calc R . .
C48_1 C 0.0248(3) 0.3569(9) 0.9486(2) 0.065(2) Uani 1 1 d DU . .
H48A_1 H 0.0522 0.3197 0.9721 0.097 Uiso 1 1 calc R . .
H48B_1 H 0.0001 0.3743 0.9581 0.097 Uiso 1 1 calc R . .
H48C_1 H 0.0311 0.4625 0.9374 0.097 Uiso 1 1 calc R . .
C49_1 C -0.0332(2) 0.2767(11) 0.8777(2) 0.077(3) Uani 1 1 d DU . .
H49A_1 H -0.0426 0.1889 0.8562 0.115 Uiso 1 1 calc R . .
H49B_1 H -0.0277 0.3813 0.8656 0.115 Uiso 1 1 calc R . .
H49C_1 H -0.0573 0.2946 0.8879 0.115 Uiso 1 1 calc R . .
C51_1 C 0.3660(3) 0.3890(9) 1.2248(3) 0.100(3) Uani 1 1 d DU . .
H51_1 H 0.3908 0.3746 1.2144 0.120 Uiso 1 1 calc R . .
C52_1 C 0.3352(5) 0.5002(12) 1.1924(3) 0.219(9) Uani 1 1 d DU . .
H52A_1 H 0.3210 0.4378 1.1661 0.329 Uiso 1 1 calc R . .
H52B_1 H 0.3525 0.5950 1.1882 0.329 Uiso 1 1 calc R . .
H52C_1 H 0.3116 0.5421 1.2012 0.329 Uiso 1 1 calc R . .
C53_1 C 0.3919(4) 0.4720(11) 1.2662(2) 0.122(4) Uani 1 1 d DU . .
H53A_1 H 0.4111 0.3888 1.2861 0.184 Uiso 1 1 calc R . .
H53B_1 H 0.3704 0.5199 1.2769 0.184 Uiso 1 1 calc R . .
H53C_1 H 0.4110 0.5615 1.2625 0.184 Uiso 1 1 calc R . .
C54_1 C 0.3309(3) 0.1259(10) 1.2707(2) 0.062(2) Uani 1 1 d DU . .
H54_1 H 0.3553 0.1677 1.2972 0.074 Uiso 1 1 calc R . .
C55_1 C 0.3243(3) -0.0612(11) 1.2764(3) 0.109(4) Uani 1 1 d DU . .
H55A_1 H 0.3525 -0.1218 1.2807 0.164 Uiso 1 1 calc R . .
H55B_1 H 0.2995 -0.1047 1.2514 0.164 Uiso 1 1 calc R . .
H55C_1 H 0.3168 -0.0771 1.3009 0.164 Uiso 1 1 calc R . .
C56_1 C 0.2871(3) 0.2186(13) 1.2649(3) 0.108(4) Uani 1 1 d DU . .
H56A_1 H 0.2911 0.3389 1.2614 0.162 Uiso 1 1 calc R . .
H56B_1 H 0.2800 0.2009 1.2895 0.162 Uiso 1 1 calc R . .
H56C_1 H 0.2621 0.1756 1.2399 0.162 Uiso 1 1 calc R . .
C57_1 C 0.3952(2) 0.0128(11) 1.2290(2) 0.074(3) Uani 1 1 d DU . .
H57_1 H 0.3815 -0.1000 1.2291 0.089 Uiso 1 1 calc R . .
C58_1 C 0.4062(3) 0.0122(13) 1.1910(2) 0.110(4) Uani 1 1 d DU . .
H58A_1 H 0.3779 0.0026 1.1659 0.165 Uiso 1 1 calc R . .
H58B_1 H 0.4260 -0.0834 1.1924 0.165 Uiso 1 1 calc R . .
H58C_1 H 0.4217 0.1168 1.1898 0.165 Uiso 1 1 calc R . .
C59_1 C 0.4376(3) 0.0179(12) 1.2695(2) 0.095(3) Uani 1 1 d DU . .
H59A_1 H 0.4287 0.0146 1.2934 0.143 Uiso 1 1 calc R . .
H59B_1 H 0.4545 0.1215 1.2705 0.143 Uiso 1 1 calc R . .
H59C_1 H 0.4569 -0.0791 1.2707 0.143 Uiso 1 1 calc R . .
Si1_2 Si -0.24085(8) -0.2318(3) 0.36576(7) 0.0650(8) Uani 1 1 d DU . .
Si2_2 Si 0.05167(8) 0.0360(3) 0.68547(6) 0.0557(7) Uani 1 1 d DU . .
C1_2 C -0.1747(2) -0.0692(9) 0.4453(2) 0.045(2) Uani 1 1 d DU . .
C2_2 C -0.2031(2) -0.1240(9) 0.4134(2) 0.051(2) Uani 1 1 d DU . .
C3_2 C -0.0334(2) 0.0560(9) 0.6049(2) 0.038(2) Uani 1 1 d DU . .
C4_2 C -0.0008(2) 0.0551(9) 0.63760(19) 0.044(2) Uani 1 1 d DU A .
C11_2 C -0.1396(2) -0.0201(8) 0.48434(19) 0.0354(18) Uani 1 1 d DU . .
C12_2 C -0.0959(2) -0.0719(8) 0.49418(19) 0.0328(18) Uani 1 1 d DU A .
O13_2 O -0.08716(16) -0.1636(6) 0.46399(13) 0.0440(13) Uani 1 1 d DU . .
C14_2 C -0.0446(3) -0.2244(9) 0.4744(2) 0.0387(19) Uani 1 1 d DU . .
N15_2 N -0.0371(2) -0.3115(8) 0.44614(17) 0.0469(17) Uani 1 1 d DU . .
C16_2 C 0.0066(3) -0.3723(9) 0.4563(2) 0.043(2) Uani 1 1 d DU . .
C17_2 C 0.0170(3) -0.4675(9) 0.4278(2) 0.056(2) Uani 1 1 d DU . .
H17_2 H -0.0063 -0.4920 0.4012 0.067 Uiso 1 1 calc R . .
C18_2 C 0.0609(3) -0.5280(10) 0.4374(2) 0.055(2) Uani 1 1 d DU . .
C19_2 C 0.0728(3) -0.6216(10) 0.4082(3) 0.070(3) Uani 1 1 d DU . .
H19_2 H 0.0504 -0.6438 0.3810 0.084 Uiso 1 1 calc R . .
C20_2 C 0.1157(3) -0.6793(11) 0.4186(3) 0.076(3) Uani 1 1 d DU . .
H20_2 H 0.1230 -0.7439 0.3992 0.091 Uiso 1 1 calc R . .
C21_2 C 0.1494(3) -0.6436(11) 0.4583(3) 0.080(3) Uani 1 1 d DU . .
H21_2 H 0.1797 -0.6809 0.4650 0.096 Uiso 1 1 calc R . .
C22_2 C 0.1397(3) -0.5573(10) 0.4870(3) 0.064(2) Uani 1 1 d DU . .
H22_2 H 0.1630 -0.5392 0.5140 0.077 Uiso 1 1 calc R . .
C23_2 C 0.0959(3) -0.4934(9) 0.4781(2) 0.052(2) Uani 1 1 d DU . .
C24_2 C 0.0848(3) -0.3982(9) 0.5061(2) 0.053(2) Uani 1 1 d DU . .
H24_2 H 0.1078 -0.3738 0.5329 0.064 Uiso 1 1 calc R . .
C25_2 C 0.0415(3) -0.3381(9) 0.4961(2) 0.043(2) Uani 1 1 d DU . .
N26_2 N 0.0324(2) -0.2413(8) 0.52523(17) 0.0453(17) Uani 1 1 d DU . .
C27_2 C -0.0084(3) -0.1902(9) 0.5146(2) 0.0369(19) Uani 1 1 d DU . .
O28_2 O -0.01693(16) -0.0960(6) 0.54346(13) 0.0430(14) Uani 1 1 d DU A .
C29_2 C -0.0610(2) -0.0412(9) 0.53361(19) 0.0335(18) Uani 1 1 d DU . .
C30_2 C -0.0699(2) 0.0408(8) 0.56435(19) 0.0315(18) Uani 1 1 d DU A .
C31_2 C -0.1145(2) 0.1048(8) 0.5552(2) 0.0359(19) Uani 1 1 d DU . .
C32_2 C -0.1253(2) 0.1929(9) 0.5851(2) 0.043(2) Uani 1 1 d DU A .
H32_2 H -0.1025 0.2097 0.6123 0.051 Uiso 1 1 calc R . .
C33_2 C -0.1681(3) 0.2549(9) 0.5755(2) 0.046(2) Uani 1 1 d DU . .
H33_2 H -0.1747 0.3141 0.5962 0.055 Uiso 1 1 calc R A .
C34_2 C -0.2021(2) 0.2317(9) 0.5356(2) 0.044(2) Uani 1 1 d DU A .
H34_2 H -0.2315 0.2784 0.5290 0.053 Uiso 1 1 calc R . .
C35_2 C -0.1935(2) 0.1425(9) 0.5061(2) 0.043(2) Uani 1 1 d DU . .
H35_2 H -0.2172 0.1259 0.4792 0.052 Uiso 1 1 calc R A .
C36_2 C -0.1500(2) 0.0742(8) 0.5145(2) 0.0349(18) Uani 1 1 d DU A .
C41_2 C -0.2737(3) -0.3924(13) 0.3806(3) 0.121(4) Uani 1 1 d DU . .
H41_2 H -0.2515 -0.4866 0.3861 0.145 Uiso 1 1 calc R . .
C42_2 C -0.3120(4) -0.4693(16) 0.3430(3) 0.171(6) Uani 1 1 d DU . .
H42A_2 H -0.3039 -0.4658 0.3186 0.256 Uiso 1 1 calc R . .
H42B_2 H -0.3401 -0.4055 0.3369 0.256 Uiso 1 1 calc R . .
H42C_2 H -0.3167 -0.5861 0.3492 0.256 Uiso 1 1 calc R . .
C43_2 C -0.2769(4) -0.3929(19) 0.4197(3) 0.218(9) Uani 1 1 d DU . .
H43A_2 H -0.2490 -0.3464 0.4410 0.327 Uiso 1 1 calc R . .
H43B_2 H -0.2811 -0.5082 0.4273 0.327 Uiso 1 1 calc R . .
H43C_2 H -0.3030 -0.3243 0.4182 0.327 Uiso 1 1 calc R . .
C44_2 C -0.2778(3) -0.0664(12) 0.3299(2) 0.096(3) Uani 1 1 d DU . .
H44_2 H -0.2984 -0.1248 0.3038 0.116 Uiso 1 1 calc R . .
C45_2 C -0.2484(4) 0.0563(13) 0.3171(3) 0.136(4) Uani 1 1 d DU . .
H45A_2 H -0.2308 -0.0063 0.3044 0.204 Uiso 1 1 calc R . .
H45B_2 H -0.2275 0.1158 0.3420 0.204 Uiso 1 1 calc R . .
H45C_2 H -0.2681 0.1376 0.2969 0.204 Uiso 1 1 calc R . .
C46_2 C -0.3079(4) 0.0190(16) 0.3485(3) 0.158(5) Uani 1 1 d DU . .
H46A_2 H -0.3263 -0.0656 0.3552 0.238 Uiso 1 1 calc R . .
H46B_2 H -0.3281 0.0989 0.3281 0.238 Uiso 1 1 calc R . .
H46C_2 H -0.2889 0.0788 0.3740 0.238 Uiso 1 1 calc R . .
C47_2 C -0.2022(3) -0.3292(12) 0.3429(2) 0.092(3) Uani 1 1 d DU . .
H47_2 H -0.1833 -0.2361 0.3389 0.110 Uiso 1 1 calc R . .
C48_2 C -0.2282(3) -0.4082(15) 0.2994(3) 0.153(5) Uani 1 1 d DU . .
H48A_2 H -0.2510 -0.3286 0.2815 0.230 Uiso 1 1 calc R . .
H48B_2 H -0.2434 -0.5111 0.3024 0.230 Uiso 1 1 calc R . .
H48C_2 H -0.2067 -0.4352 0.2865 0.230 Uiso 1 1 calc R . .
C49_2 C -0.1687(4) -0.4565(14) 0.3732(3) 0.149(5) Uani 1 1 d DU . .
H49A_2 H -0.1525 -0.4033 0.4005 0.224 Uiso 1 1 calc R . .
H49B_2 H -0.1467 -0.4930 0.3617 0.224 Uiso 1 1 calc R . .
H49C_2 H -0.1857 -0.5540 0.3765 0.224 Uiso 1 1 calc R . .
C51_2 C 0.0356(3) -0.0467(14) 0.7279(2) 0.120(4) Uani 1 1 d DU A .
H51_2 H 0.0630 -0.0393 0.7548 0.144 Uiso 1 1 calc R . .
C52_2 C 0.0213(5) -0.2274(17) 0.7211(4) 0.255(8) Uani 1 1 d DU . .
H52A_2 H 0.0458 -0.2947 0.7188 0.383 Uiso 1 1 calc R A .
H52B_2 H -0.0062 -0.2380 0.6953 0.383 Uiso 1 1 calc R . .
H52C_2 H 0.0148 -0.2676 0.7448 0.383 Uiso 1 1 calc R . .
C53_2 C -0.0018(4) 0.058(2) 0.7326(3) 0.262(9) Uani 1 1 d DU . .
H53A_2 H 0.0083 0.1747 0.7385 0.392 Uiso 1 1 calc R A .
H53B_2 H -0.0087 0.0136 0.7558 0.392 Uiso 1 1 calc R . .
H53C_2 H -0.0293 0.0527 0.7066 0.392 Uiso 1 1 calc R . .
C54_2 C 0.0889(3) -0.1138(11) 0.6718(2) 0.092(3) Uani 1 1 d DU A .
H54_2 H 0.0713 -0.2211 0.6648 0.111 Uiso 1 1 calc R . .
C55_2 C 0.0966(3) -0.0718(17) 0.6336(3) 0.167(6) Uani 1 1 d DU . .
H55A_2 H 0.0672 -0.0564 0.6100 0.251 Uiso 1 1 calc R A .
H55B_2 H 0.1133 -0.1634 0.6273 0.251 Uiso 1 1 calc R . .
H55C_2 H 0.1143 0.0320 0.6383 0.251 Uiso 1 1 calc R . .
C56_2 C 0.1327(3) -0.1564(16) 0.7108(3) 0.178(6) Uani 1 1 d DU . .
H56A_2 H 0.1244 -0.1894 0.7340 0.267 Uiso 1 1 calc R A .
H56B_2 H 0.1525 -0.0575 0.7189 0.267 Uiso 1 1 calc R . .
H56C_2 H 0.1488 -0.2490 0.7040 0.267 Uiso 1 1 calc R . .
C57_2 C 0.0759(8) 0.252(2) 0.6998(7) 0.100(10) Uani 0.440(16) 1 d PDU A 1
H57_2 H 0.0490 0.3186 0.6989 0.120 Uiso 0.440(16) 1 calc PR A 1
C58_2 C 0.0906(9) 0.344(3) 0.6700(6) 0.116(12) Uani 0.440(16) 1 d PDU A 1
H58A_2 H 0.0666 0.3373 0.6417 0.173 Uiso 0.440(16) 1 calc PR A 1
H58B_2 H 0.1185 0.2928 0.6701 0.173 Uiso 0.440(16) 1 calc PR A 1
H58C_2 H 0.0964 0.4616 0.6785 0.173 Uiso 0.440(16) 1 calc PR A 1
C59_2 C 0.1089(15) 0.269(5) 0.7451(8) 0.130(17) Uani 0.440(16) 1 d PDU A 1
H59A_2 H 0.0957 0.2185 0.7634 0.195 Uiso 0.440(16) 1 calc PR A 1
H59B_2 H 0.1149 0.3885 0.7520 0.195 Uiso 0.440(16) 1 calc PR A 1
H59C_2 H 0.1375 0.2122 0.7491 0.195 Uiso 0.440(16) 1 calc PR A 1
C57B_2 C 0.0777(6) 0.2504(16) 0.6984(6) 0.109(9) Uani 0.560(16) 1 d PDU A 2
H57B_2 H 0.0868 0.2820 0.6750 0.131 Uiso 0.560(16) 1 calc PR A 2
C58B_2 C 0.0421(7) 0.377(2) 0.6978(8) 0.213(19) Uani 0.560(16) 1 d PDU A 2
H58D_2 H 0.0159 0.3710 0.6708 0.319 Uiso 0.560(16) 1 calc PR A 2
H58E_2 H 0.0552 0.4905 0.7015 0.319 Uiso 0.560(16) 1 calc PR A 2
H58F_2 H 0.0323 0.3527 0.7205 0.319 Uiso 0.560(16) 1 calc PR A 2
C59B_2 C 0.1204(10) 0.263(4) 0.7381(8) 0.165(18) Uani 0.560(16) 1 d PDU A 2
H59D_2 H 0.1439 0.1897 0.7359 0.248 Uiso 0.560(16) 1 calc PR A 2
H59E_2 H 0.1136 0.2283 0.7621 0.248 Uiso 0.560(16) 1 calc PR A 2
H59F_2 H 0.1313 0.3793 0.7421 0.248 Uiso 0.560(16) 1 calc PR A 2

loop_
_atom_site_aniso_label
_atom_site_aniso_U_11
_atom_site_aniso_U_22
_atom_site_aniso_U_33
_atom_site_aniso_U_23
_atom_site_aniso_U_13
_atom_site_aniso_U_12
Si1_1 0.0441(15) 0.0534(16) 0.0323(13) 0.0021(11) 0.0049(11) -0.0050(13)
Si2_1 0.0449(15) 0.0524(16) 0.0349(13) 0.0025(12) 0.0008(11) 0.0078(14)
C1_1 0.038(5) 0.050(6) 0.036(5) 0.000(4) 0.009(3) 0.000(4)
C2_1 0.035(5) 0.050(6) 0.038(4) -0.006(4) 0.009(3) -0.004(4)
C3_1 0.042(5) 0.050(6) 0.032(4) 0.006(4) 0.013(4) 0.008(4)
C4_1 0.053(5) 0.043(6) 0.038(4) 0.008(4) 0.008(4) 0.008(4)
C11_1 0.034(5) 0.053(5) 0.032(4) -0.004(4) 0.009(3) 0.004(4)
C12_1 0.025(5) 0.058(6) 0.038(5) -0.001(4) 0.004(4) 0.006(4)
O13_1 0.041(3) 0.063(4) 0.034(3) -0.010(3) -0.004(3) 0.015(3)
C14_1 0.036(5) 0.050(5) 0.037(5) -0.004(4) 0.006(4) -0.005(4)
N15_1 0.034(4) 0.059(5) 0.040(4) 0.004(3) 0.007(3) 0.005(4)
C16_1 0.037(5) 0.048(5) 0.045(5) 0.005(4) 0.020(4) -0.002(4)
C17_1 0.045(5) 0.043(5) 0.051(5) 0.012(4) 0.014(4) 0.000(4)
C18_1 0.051(6) 0.041(5) 0.063(5) 0.005(4) 0.025(4) -0.006(4)
C19_1 0.053(6) 0.055(6) 0.076(6) 0.009(5) 0.029(5) 0.000(5)
C20_1 0.074(7) 0.047(6) 0.090(7) 0.015(5) 0.038(5) 0.009(6)
C21_1 0.101(9) 0.042(6) 0.076(6) -0.005(5) 0.039(5) -0.006(5)
C22_1 0.079(7) 0.053(6) 0.064(6) -0.002(4) 0.039(5) -0.009(5)
C23_1 0.045(6) 0.049(6) 0.058(5) -0.001(4) 0.026(4) -0.010(4)
C24_1 0.050(6) 0.054(6) 0.049(5) -0.006(4) 0.025(4) -0.009(4)
C25_1 0.039(5) 0.046(5) 0.037(5) 0.001(4) 0.014(4) -0.006(4)
N26_1 0.035(4) 0.053(5) 0.031(4) -0.006(3) 0.009(3) -0.002(3)
C27_1 0.024(5) 0.060(6) 0.032(5) -0.001(4) 0.002(4) 0.004(4)
O28_1 0.041(4) 0.062(4) 0.037(3) -0.005(3) 0.001(3) 0.006(3)
C29_1 0.033(5) 0.053(5) 0.030(4) -0.001(4) 0.006(4) -0.008(4)
C30_1 0.028(5) 0.054(5) 0.033(4) 0.005(4) 0.007(3) -0.003(4)
C31_1 0.031(5) 0.050(5) 0.036(4) 0.005(4) 0.016(4) -0.007(4)
C32_1 0.039(5) 0.053(6) 0.044(5) 0.011(4) 0.015(4) 0.000(4)
C33_1 0.038(5) 0.059(6) 0.061(6) 0.011(5) 0.015(4) 0.010(5)
C34_1 0.045(6) 0.055(6) 0.063(5) -0.006(5) 0.020(4) 0.002(5)
C35_1 0.032(5) 0.059(6) 0.045(5) -0.008(4) 0.012(4) 0.002(4)
C36_1 0.032(5) 0.051(5) 0.034(4) 0.003(4) 0.017(4) -0.001(4)
C41_1 0.100(8) 0.085(7) 0.048(5) 0.003(4) 0.025(5) -0.034(6)
C42_1 0.146(11) 0.126(10) 0.066(6) 0.041(6) 0.017(6) -0.032(8)
C43_1 0.093(8) 0.077(7) 0.086(6) -0.002(5) 0.029(6) -0.036(6)
C44_1 0.059(6) 0.067(6) 0.038(5) -0.006(4) 0.003(4) -0.003(5)
C45_1 0.101(8) 0.066(7) 0.106(7) -0.020(6) 0.046(6) -0.029(6)
C46_1 0.094(7) 0.066(7) 0.067(6) -0.016(5) 0.029(5) -0.002(6)
C47_1 0.045(5) 0.059(6) 0.040(5) 0.011(4) 0.007(4) 0.008(4)
C48_1 0.068(6) 0.064(6) 0.053(5) -0.001(4) 0.014(4) 0.009(5)
C49_1 0.052(6) 0.110(8) 0.053(5) 0.018(5) 0.004(4) 0.020(5)
C51_1 0.118(9) 0.054(6) 0.083(7) 0.001(5) -0.009(6) -0.024(5)
C52_1 0.303(19) 0.063(8) 0.129(10) 0.032(7) -0.088(10) -0.029(10)
C53_1 0.183(12) 0.068(7) 0.068(6) -0.014(5) -0.002(6) -0.027(7)
C54_1 0.052(6) 0.089(7) 0.033(4) -0.005(5) 0.006(4) 0.004(5)
C55_1 0.123(10) 0.118(8) 0.088(7) 0.021(7) 0.042(7) -0.021(7)
C56_1 0.061(7) 0.182(10) 0.080(7) -0.019(7) 0.027(6) 0.022(7)
C57_1 0.058(6) 0.109(7) 0.038(5) -0.001(5) 0.001(4) 0.035(5)
C58_1 0.078(8) 0.185(12) 0.060(5) 0.001(7) 0.020(5) 0.068(8)
C59_1 0.061(6) 0.128(9) 0.064(5) -0.017(6) -0.011(5) 0.038(6)
Si1_2 0.0531(18) 0.086(2) 0.0413(15) -0.0164(13) 0.0036(12) -0.0116(15)
Si2_2 0.0469(16) 0.0714(19) 0.0351(14) -0.0006(12) 0.0016(11) -0.0024(14)
C1_2 0.042(5) 0.049(6) 0.035(5) 0.001(4) 0.006(4) 0.002(5)
C2_2 0.051(6) 0.049(6) 0.045(5) -0.005(4) 0.012(4) -0.003(4)
C3_2 0.044(5) 0.044(5) 0.027(4) -0.005(4) 0.015(3) -0.007(4)
C4_2 0.048(5) 0.050(6) 0.031(4) -0.004(4) 0.014(3) -0.007(4)
C11_2 0.038(5) 0.032(5) 0.033(4) 0.007(4) 0.012(3) -0.003(4)
C12_2 0.042(4) 0.024(5) 0.027(4) -0.005(4) 0.008(4) -0.008(4)
O13_2 0.043(3) 0.052(4) 0.034(3) -0.011(3) 0.012(3) -0.008(3)
C14_2 0.050(5) 0.025(5) 0.044(5) -0.005(4) 0.022(4) -0.015(4)
N15_2 0.058(4) 0.042(5) 0.046(4) -0.006(3) 0.026(3) -0.014(4)
C16_2 0.063(5) 0.029(5) 0.051(5) 0.002(4) 0.036(4) -0.008(4)
C17_2 0.080(6) 0.031(6) 0.067(5) -0.011(4) 0.040(5) -0.013(5)
C18_2 0.081(6) 0.033(6) 0.075(6) 0.002(5) 0.058(5) -0.007(5)
C19_2 0.113(7) 0.036(6) 0.092(6) -0.006(5) 0.074(6) -0.009(6)
C20_2 0.120(9) 0.037(6) 0.116(7) -0.004(6) 0.094(7) -0.006(6)
C21_2 0.110(8) 0.051(7) 0.114(8) 0.021(6) 0.083(6) 0.010(6)
C22_2 0.075(6) 0.048(6) 0.094(6) 0.019(5) 0.059(5) 0.003(5)
C23_2 0.071(6) 0.037(6) 0.070(5) 0.016(5) 0.051(5) 0.001(5)
C24_2 0.067(6) 0.041(6) 0.065(5) 0.011(4) 0.040(5) 0.003(5)
C25_2 0.058(5) 0.038(5) 0.045(5) 0.007(4) 0.034(4) -0.006(5)
N26_2 0.052(4) 0.045(5) 0.046(4) 0.005(3) 0.027(3) 0.002(4)
C27_2 0.048(5) 0.031(5) 0.035(5) 0.003(4) 0.019(4) -0.005(4)
O28_2 0.043(3) 0.051(4) 0.033(3) -0.003(3) 0.013(3) 0.000(3)
C29_2 0.037(5) 0.032(5) 0.026(4) 0.003(4) 0.007(4) -0.004(4)
C30_2 0.040(4) 0.027(5) 0.026(4) -0.002(4) 0.013(3) -0.008(4)
C31_2 0.042(4) 0.031(5) 0.033(4) 0.003(4) 0.014(4) -0.004(4)
C32_2 0.043(5) 0.044(6) 0.040(5) 0.003(4) 0.015(4) 0.007(4)
C33_2 0.055(6) 0.035(6) 0.051(5) -0.004(4) 0.026(4) 0.000(5)
C34_2 0.042(5) 0.038(6) 0.051(5) 0.001(4) 0.015(4) 0.005(4)
C35_2 0.041(5) 0.041(6) 0.042(5) 0.000(4) 0.010(4) -0.003(4)
C36_2 0.040(5) 0.027(5) 0.036(4) 0.003(4) 0.013(4) -0.006(4)
C41_2 0.115(9) 0.147(10) 0.100(8) -0.043(7) 0.042(7) -0.081(7)
C42_2 0.116(11) 0.206(15) 0.190(10) -0.107(11) 0.060(9) -0.096(10)
C43_2 0.204(15) 0.35(2) 0.137(9) -0.041(12) 0.103(11) -0.171(15)
C44_2 0.071(7) 0.148(9) 0.049(6) -0.007(5) 0.001(5) 0.008(6)
C45_2 0.158(11) 0.152(11) 0.081(8) 0.036(7) 0.030(7) -0.012(9)
C46_2 0.122(11) 0.236(15) 0.110(9) 0.028(9) 0.038(7) 0.097(9)
C47_2 0.075(7) 0.122(9) 0.074(6) -0.044(5) 0.025(5) -0.016(6)
C48_2 0.123(10) 0.250(16) 0.086(7) -0.099(8) 0.040(6) -0.022(9)
C49_2 0.111(10) 0.180(13) 0.127(8) -0.053(8) 0.017(7) 0.054(8)
C51_2 0.092(8) 0.222(12) 0.033(5) 0.014(7) 0.012(5) -0.042(8)
C52_2 0.33(2) 0.319(15) 0.107(10) 0.011(12) 0.075(12) -0.238(15)
C53_2 0.094(10) 0.63(3) 0.062(8) -0.017(14) 0.036(7) 0.056(14)
C54_2 0.064(6) 0.113(8) 0.074(6) -0.003(6) -0.001(5) 0.025(6)
C55_2 0.092(9) 0.34(2) 0.071(7) -0.043(9) 0.028(6) 0.065(10)
C56_2 0.131(11) 0.218(15) 0.114(8) -0.013(9) -0.028(7) 0.106(10)
C57_2 0.08(3) 0.117(16) 0.10(2) -0.06(2) 0.03(2) -0.04(2)
C58_2 0.14(3) 0.068(17) 0.091(16) -0.015(13) 0.000(15) -0.050(17)
C59_2 0.17(4) 0.09(3) 0.090(17) -0.026(18) 0.01(2) -0.05(2)
C57B_2 0.11(2) 0.073(11) 0.06(2) 0.007(13) -0.046(14) -0.014(10)
C58B_2 0.18(2) 0.085(14) 0.23(3) -0.066(18) -0.07(2) 0.033(17)
C59B_2 0.076(16) 0.20(3) 0.14(2) 0.00(2) -0.052(18) -0.071(16)

loop_
_atom_type_symbol
_atom_type_description
_atom_type_scat_dispersion_real
_atom_type_scat_dispersion_imag
_atom_type_scat_source
C C 0.0033 0.0016 'International Tables Vol C Tables 4.2.6.8 and 6.1.1.4'
H H 0.0000 0.0000 'International Tables Vol C Tables 4.2.6.8 and 6.1.1.4'
N N 0.0061 0.0033 'International Tables Vol C Tables 4.2.6.8 and 6.1.1.4'
O O 0.0106 0.0060 'International Tables Vol C Tables 4.2.6.8 and 6.1.1.4'
Si Si 0.0817 0.0704 'International Tables Vol C Tables 4.2.6.8 and 6.1.1.4'

loop_
_geom_angle_atom_site_label_1
_geom_angle_atom_site_label_2
_geom_angle_atom_site_label_3
_geom_angle
C2_1 Si1_1 C47_1 106.0(3)
C2_1 Si1_1 C44_1 109.1(3)
C47_1 Si1_1 C44_1 109.9(3)
C2_1 Si1_1 C41_1 104.1(4)
C47_1 Si1_1 C41_1 114.9(4)
C44_1 Si1_1 C41_1 112.3(3)
C4_1 Si2_1 C51_1 107.5(3)
C4_1 Si2_1 C54_1 107.0(3)
C51_1 Si2_1 C54_1 112.8(4)
C4_1 Si2_1 C57_1 104.6(3)
C51_1 Si2_1 C57_1 113.6(5)
C54_1 Si2_1 C57_1 110.7(3)
C2_1 C1_1 C11_1 172.2(8)
C1_1 C2_1 Si1_1 166.3(7)
C4_1 C3_1 C30_1 177.8(8)
C3_1 C4_1 Si2_1 173.1(7)
C12_1 C11_1 C36_1 119.3(6)
C12_1 C11_1 C1_1 116.9(7)
C36_1 C11_1 C1_1 123.7(6)
C11_1 C12_1 O13_1 117.6(6)
C11_1 C12_1 C29_1 122.0(7)
O13_1 C12_1 C29_1 120.4(6)
C14_1 O13_1 C12_1 118.5(5)
N15_1 C14_1 O13_1 116.0(6)
N15_1 C14_1 C27_1 122.8(7)
O13_1 C14_1 C27_1 121.2(6)
C14_1 N15_1 C16_1 116.3(6)
C17_1 C16_1 N15_1 119.2(7)
C17_1 C16_1 C25_1 120.6(7)
N15_1 C16_1 C25_1 120.2(6)
C16_1 C17_1 C18_1 121.3(7)
C17_1 C18_1 C19_1 123.9(7)
C17_1 C18_1 C23_1 118.3(7)
C19_1 C18_1 C23_1 117.8(7)
C20_1 C19_1 C18_1 122.6(8)
C19_1 C20_1 C21_1 119.7(8)
C22_1 C21_1 C20_1 120.2(8)
C21_1 C22_1 C23_1 122.1(8)
C24_1 C23_1 C22_1 123.1(7)
C24_1 C23_1 C18_1 119.2(7)
C22_1 C23_1 C18_1 117.7(7)
C25_1 C24_1 C23_1 121.9(7)
C24_1 C25_1 N26_1 120.3(7)
C24_1 C25_1 C16_1 118.7(7)
N26_1 C25_1 C16_1 121.0(6)
C27_1 N26_1 C25_1 116.2(6)
N26_1 C27_1 O28_1 117.0(6)
N26_1 C27_1 C14_1 123.6(7)
O28_1 C27_1 C14_1 119.4(6)
C27_1 O28_1 C29_1 119.2(5)
C30_1 C29_1 O28_1 118.5(6)
C30_1 C29_1 C12_1 120.4(6)
O28_1 C29_1 C12_1 121.1(6)
C29_1 C30_1 C3_1 119.5(7)
C29_1 C30_1 C31_1 119.9(6)
C3_1 C30_1 C31_1 120.6(6)
C32_1 C31_1 C36_1 117.9(6)
C32_1 C31_1 C30_1 122.5(7)
C36_1 C31_1 C30_1 119.6(6)
C33_1 C32_1 C31_1 121.0(7)
C32_1 C33_1 C34_1 120.6(7)
C35_1 C34_1 C33_1 120.2(7)
C34_1 C35_1 C36_1 120.2(7)
C35_1 C36_1 C31_1 119.9(6)
C35_1 C36_1 C11_1 121.3(6)
C31_1 C36_1 C11_1 118.8(6)
C42_1 C41_1 C43_1 117.0(7)
C42_1 C41_1 Si1_1 117.7(6)
C43_1 C41_1 Si1_1 116.8(5)
C45_1 C44_1 C46_1 110.8(7)
C45_1 C44_1 Si1_1 113.2(5)
C46_1 C44_1 Si1_1 112.0(5)
C49_1 C47_1 C48_1 110.0(6)
C49_1 C47_1 Si1_1 114.5(5)
C48_1 C47_1 Si1_1 114.8(5)
C52_1 C51_1 C53_1 114.7(8)
C52_1 C51_1 Si2_1 119.9(7)
C53_1 C51_1 Si2_1 115.8(6)
C56_1 C54_1 C55_1 108.8(8)
C56_1 C54_1 Si2_1 112.7(5)
C55_1 C54_1 Si2_1 112.4(5)
C58_1 C57_1 C59_1 112.6(7)
C58_1 C57_1 Si2_1 114.8(5)
C59_1 C57_1 Si2_1 114.0(5)
C2_2 Si1_2 C41_2 108.4(4)
C2_2 Si1_2 C44_2 106.7(4)
C41_2 Si1_2 C44_2 113.0(5)
C2_2 Si1_2 C47_2 105.4(4)
C41_2 Si1_2 C47_2 111.9(5)
C44_2 Si1_2 C47_2 110.8(4)
C4_2 Si2_2 C51_2 107.7(4)
C4_2 Si2_2 C57_2 107.3(8)
C51_2 Si2_2 C57_2 109.2(7)
C4_2 Si2_2 C54_2 105.5(3)
C51_2 Si2_2 C54_2 112.2(5)
C57_2 Si2_2 C54_2 114.5(8)
C4_2 Si2_2 C57B_2 107.5(6)
C51_2 Si2_2 C57B_2 111.6(7)
C57_2 Si2_2 C57B_2 2.8(12)
C54_2 Si2_2 C57B_2 112.0(7)
C2_2 C1_2 C11_2 174.6(8)
C1_2 C2_2 Si1_2 172.1(7)
C4_2 C3_2 C30_2 173.2(8)
C3_2 C4_2 Si2_2 174.0(7)
C12_2 C11_2 C36_2 119.1(6)
C12_2 C11_2 C1_2 119.7(6)
C36_2 C11_2 C1_2 121.1(6)
C11_2 C12_2 O13_2 117.4(6)
C11_2 C12_2 C29_2 122.1(6)
O13_2 C12_2 C29_2 120.4(6)
C14_2 O13_2 C12_2 117.9(5)
N15_2 C14_2 O13_2 117.2(6)
N15_2 C14_2 C27_2 121.1(7)
O13_2 C14_2 C27_2 121.7(6)
C14_2 N15_2 C16_2 117.6(6)
N15_2 C16_2 C17_2 120.8(7)
N15_2 C16_2 C25_2 120.4(6)
C17_2 C16_2 C25_2 118.8(7)
C16_2 C17_2 C18_2 121.5(7)
C17_2 C18_2 C19_2 122.7(8)
C17_2 C18_2 C23_2 119.1(7)
C19_2 C18_2 C23_2 118.3(7)
C20_2 C19_2 C18_2 121.0(8)
C19_2 C20_2 C21_2 119.9(8)
C22_2 C21_2 C20_2 121.2(9)
C21_2 C22_2 C23_2 121.6(8)
C24_2 C23_2 C22_2 123.5(8)
C24_2 C23_2 C18_2 118.5(7)
C22_2 C23_2 C18_2 117.9(7)
C25_2 C24_2 C23_2 121.8(7)
C24_2 C25_2 N26_2 119.4(7)
C24_2 C25_2 C16_2 120.3(7)
N26_2 C25_2 C16_2 120.3(6)
C27_2 N26_2 C25_2 116.9(6)
N26_2 C27_2 O28_2 116.3(6)
N26_2 C27_2 C14_2 123.7(6)
O28_2 C27_2 C14_2 120.0(6)
C27_2 O28_2 C29_2 118.2(5)
C30_2 C29_2 O28_2 117.5(6)
C30_2 C29_2 C12_2 120.7(6)
O28_2 C29_2 C12_2 121.7(6)
C29_2 C30_2 C31_2 119.6(6)
C29_2 C30_2 C3_2 117.7(6)
C31_2 C30_2 C3_2 122.7(6)
C32_2 C31_2 C30_2 122.0(6)
C32_2 C31_2 C36_2 118.8(6)
C30_2 C31_2 C36_2 119.1(6)
C33_2 C32_2 C31_2 121.1(7)
C32_2 C33_2 C34_2 120.4(7)
C35_2 C34_2 C33_2 120.4(7)
C34_2 C35_2 C36_2 121.4(6)
C35_2 C36_2 C11_2 123.0(6)
C35_2 C36_2 C31_2 117.8(6)
C11_2 C36_2 C31_2 119.2(6)
C43_2 C41_2 C42_2 119.3(9)
C43_2 C41_2 Si1_2 122.6(7)
C42_2 C41_2 Si1_2 113.0(7)
C46_2 C44_2 C45_2 113.7(9)
C46_2 C44_2 Si1_2 111.9(6)
C45_2 C44_2 Si1_2 110.0(6)
C48_2 C47_2 C49_2 111.0(8)
C48_2 C47_2 Si1_2 113.1(6)
C49_2 C47_2 Si1_2 112.2(6)
C52_2 C51_2 C53_2 109.8(10)
C52_2 C51_2 Si2_2 112.2(7)
C53_2 C51_2 Si2_2 111.6(7)
C55_2 C54_2 C56_2 114.7(8)
C55_2 C54_2 Si2_2 115.6(6)
C56_2 C54_2 Si2_2 111.2(6)
C58_2 C57_2 C59_2 113.3(19)
C58_2 C57_2 Si2_2 118.5(13)
C59_2 C57_2 Si2_2 114.0(16)
C59B_2 C57B_2 C58B_2 111.8(18)
C59B_2 C57B_2 Si2_2 115.7(14)
C58B_2 C57B_2 Si2_2 110.1(12)

loop_
_geom_bond_atom_site_label_1
_geom_bond_atom_site_label_2
_geom_bond_distance
Si1_1 C2_1 1.834(7)
Si1_1 C47_1 1.874(6)
Si1_1 C44_1 1.874(7)
Si1_1 C41_1 1.877(7)
Si2_1 C4_1 1.837(7)
Si2_1 C51_1 1.855(8)
Si2_1 C54_1 1.868(7)
Si2_1 C57_1 1.880(7)
C1_1 C2_1 1.206(7)
C1_1 C11_1 1.433(8)
C3_1 C4_1 1.207(7)
C3_1 C30_1 1.432(8)
C11_1 C12_1 1.370(8)
C11_1 C36_1 1.433(8)
C12_1 O13_1 1.385(7)
C12_1 C29_1 1.410(9)
O13_1 C14_1 1.373(7)
C14_1 N15_1 1.276(7)
C14_1 C27_1 1.444(9)
N15_1 C16_1 1.392(8)
C16_1 C17_1 1.375(8)
C16_1 C25_1 1.432(9)
C17_1 C18_1 1.385(8)
C18_1 C19_1 1.407(9)
C18_1 C23_1 1.453(9)
C19_1 C20_1 1.352(9)
C20_1 C21_1 1.412(10)
C21_1 C22_1 1.358(9)
C22_1 C23_1 1.411(9)
C23_1 C24_1 1.391(8)
C24_1 C25_1 1.366(8)
C25_1 N26_1 1.375(8)
N26_1 C27_1 1.275(7)
C27_1 O28_1 1.369(7)
O28_1 C29_1 1.387(7)
C29_1 C30_1 1.365(8)
C30_1 C31_1 1.433(8)
C31_1 C32_1 1.399(8)
C31_1 C36_1 1.428(8)
C32_1 C33_1 1.370(8)
C33_1 C34_1 1.397(9)
C34_1 C35_1 1.365(8)
C35_1 C36_1 1.402(8)
C41_1 C42_1 1.423(8)
C41_1 C43_1 1.501(8)
C44_1 C45_1 1.525(8)
C44_1 C46_1 1.532(8)
C47_1 C49_1 1.531(8)
C47_1 C48_1 1.534(8)
C51_1 C52_1 1.465(9)
C51_1 C53_1 1.499(8)
C54_1 C56_1 1.525(9)
C54_1 C55_1 1.530(9)
C57_1 C58_1 1.495(8)
C57_1 C59_1 1.519(8)
Si1_2 C2_2 1.832(7)
Si1_2 C41_2 1.855(8)
Si1_2 C44_2 1.876(8)
Si1_2 C47_2 1.882(8)
Si2_2 C4_2 1.844(7)
Si2_2 C51_2 1.864(8)
Si2_2 C57_2 1.871(12)
Si2_2 C54_2 1.875(8)
Si2_2 C57B_2 1.876(11)
C1_2 C2_2 1.203(7)
C1_2 C11_2 1.432(8)
C3_2 C4_2 1.201(7)
C3_2 C30_2 1.436(8)
C11_2 C12_2 1.366(8)
C11_2 C36_2 1.432(8)
C12_2 O13_2 1.395(7)
C12_2 C29_2 1.405(8)
O13_2 C14_2 1.354(7)
C14_2 N15_2 1.298(7)
C14_2 C27_2 1.446(9)
N15_2 C16_2 1.387(8)
C16_2 C17_2 1.388(8)
C16_2 C25_2 1.420(9)
C17_2 C18_2 1.396(9)
C18_2 C19_2 1.428(9)
C18_2 C23_2 1.442(9)
C19_2 C20_2 1.354(9)
C20_2 C21_2 1.402(10)
C21_2 C22_2 1.348(9)
C22_2 C23_2 1.405(9)
C23_2 C24_2 1.387(8)
C24_2 C25_2 1.376(8)
C25_2 N26_2 1.392(8)
N26_2 C27_2 1.275(7)
C27_2 O28_2 1.363(7)
O28_2 C29_2 1.382(7)
C29_2 C30_2 1.375(7)
C30_2 C31_2 1.429(8)
C31_2 C32_2 1.404(8)
C31_2 C36_2 1.441(8)
C32_2 C33_2 1.367(8)
C33_2 C34_2 1.396(8)
C34_2 C35_2 1.366(8)
C35_2 C36_2 1.413(8)
C41_2 C43_2 1.403(9)
C41_2 C42_2 1.523(9)
C44_2 C46_2 1.517(9)
C44_2 C45_2 1.540(10)
C47_2 C48_2 1.543(9)
C47_2 C49_2 1.547(10)
C51_2 C52_2 1.501(11)
C51_2 C53_2 1.520(11)
C54_2 C55_2 1.481(9)
C54_2 C56_2 1.553(9)
C57_2 C58_2 1.491(14)
C57_2 C59_2 1.515(14)
C57B_2 C59B_2 1.513(13)
C57B_2 C58B_2 1.516(15)
